data_4327771
loop_
_publ_author_name
'Agata Bia\/lo\'nska'
'Robert Bronisz'
'Miko\/laj F. Rudolf'
'Marek Weselski'

_publ_contact_author_address
;
Faculty of Chemistry
University of Wroc\/law
14. F. Joliot-Curie
50-383 Wroc\/law
Poland
;
_publ_contact_author_email 'bron@wchuwr.pl weselski@eto.wchuwr.pl'
_publ_section_title
;
 HS\\leftarrow\\rightarrowLS Transition in Iron(II) Two-Dimensional
 Coordination Networks Containing Tris(tetrazol-1-ylmethyl)methane As
 Triconnected Building Block
;
_journal_name_full 'Inorganic Chemistry'
_journal_page_first 237
_journal_page_last 245
_journal_paper_doi 10.1021/ic201535x
_journal_volume 51
_journal_year 2012
_chemical_formula_moiety 'Fe 2(C7 H10 N12), 2(B F4)'
_chemical_formula_sum 'C14 H20 B2 F8 Fe N24'
_chemical_formula_weight 754.01
_chemical_name_systematic
;
catena-(bis(\m~3~-bis[tris(tetrazol-1-ylmethyl)methane-
N4,N4',N4'')iron(ii) bis(tetrafluoroborate))
;
_space_group_IT_number 147
_symmetry_cell_setting trigonal
_symmetry_space_group_name_Hall '-P 3'
_symmetry_space_group_name_H-M 'P -3'
_atom_sites_solution_hydrogens geom
_atom_sites_solution_primary direct
_atom_sites_solution_secondary difmap
_audit_creation_method SHELXL-97
_cell_angle_alpha 90.00
_cell_angle_beta 90.00
_cell_angle_gamma 120.00
_cell_formula_units_Z 1
_cell_length_a 9.967(3)
_cell_length_b 9.967(3)
_cell_length_c 8.148(2)
_cell_measurement_reflns_used 2463
_cell_measurement_temperature 185(2)
_cell_measurement_theta_max 28.78
_cell_measurement_theta_min 3.43
_cell_volume 701.0(3)
_computing_cell_refinement
;
CrysAlis RED, Oxford Diffraction Ltd.,
Version 1.171.33.52 (release 06-11-2009 CrysAlis171 .NET)
(compiled Nov  6 2009,16:24:50)
;
_computing_data_collection
;
CrysAlis CCD, Oxford Diffraction Ltd.,
Version 1.171.33.52 (release 06-11-2009 CrysAlis171 .NET)
(compiled Nov  6 2009,16:24:50)
;
_computing_data_reduction
;
CrysAlis RED, Oxford Diffraction Ltd.,
Version 1.171.33.52 (release 06-11-2009 CrysAlis171 .NET)
(compiled Nov  6 2009,16:24:50)
;
_computing_structure_refinement
;
SHELXL-97 (Sheldrick, G. M. (2008). <i>Acta Cryst.</i> <b>A64</b>, 112-122.)
;
_computing_structure_solution
;
SHELXS-97 (Sheldrick, G. M. (2008). <i>Acta Cryst.</i> <b>A64</b>, 112-122.)
;
_diffrn_ambient_temperature 185(2)
_diffrn_measured_fraction_theta_full 0.996
_diffrn_measured_fraction_theta_max 0.996
_diffrn_measurement_device_type 'Kuma KM4CCD'
_diffrn_measurement_method '\w scan'
_diffrn_radiation_monochromator graphite
_diffrn_radiation_source 'fine-focus sealed tube'
_diffrn_radiation_type MoK\a
_diffrn_radiation_wavelength 0.71073
_diffrn_reflns_av_R_equivalents 0.0343
_diffrn_reflns_av_sigmaI/netI 0.0297
_diffrn_reflns_limit_h_max 12
_diffrn_reflns_limit_h_min -12
_diffrn_reflns_limit_k_max 12
_diffrn_reflns_limit_k_min -12
_diffrn_reflns_limit_l_max 10
_diffrn_reflns_limit_l_min -8
_diffrn_reflns_number 4578
_diffrn_reflns_theta_full 26.99
_diffrn_reflns_theta_max 26.99
_diffrn_reflns_theta_min 3.44
_diffrn_standards_number 0
_exptl_absorpt_coefficient_mu 0.650
_exptl_absorpt_correction_T_max 0.954
_exptl_absorpt_correction_T_min 0.919
_exptl_absorpt_correction_type analytical
_exptl_absorpt_process_details
;
CrysAlis RED, Oxford Diffraction Ltd.,
Version 1.171.33.52 (release 06-11-2009 CrysAlis171 .NET)
(compiled Nov  6 2009,16:24:50)
Analytical numeric absorption correction using a multifaceted crystal
            model based on expressions derived by R.C. Clark & J.S. Reid.
(Clark, R. C. & Reid, J. S. (1995). Acta Cryst. A51, 887-897)
;
_exptl_crystal_colour purple
_exptl_crystal_density_diffrn 1.786
_exptl_crystal_description block
_exptl_crystal_F_000 380
_exptl_crystal_size_max 0.18
_exptl_crystal_size_mid 0.15
_exptl_crystal_size_min 0.11
_refine_diff_density_max 0.253
_refine_diff_density_min -0.245
_refine_diff_density_rms 0.051
_refine_ls_extinction_method none
_refine_ls_goodness_of_fit_ref 1.084
_refine_ls_hydrogen_treatment constr
_refine_ls_matrix_type full
_refine_ls_number_parameters 148
_refine_ls_number_reflns 1035
_refine_ls_number_restraints 116
_refine_ls_restrained_S_all 1.063
_refine_ls_R_factor_all 0.0437
_refine_ls_R_factor_gt 0.0320
_refine_ls_shift/su_max 0.000
_refine_ls_shift/su_mean 0.000
_refine_ls_structure_factor_coef Fsqd
_refine_ls_weighting_details 'calc w=1/[\s^2^(Fo^2^)+(0.0208P)^2^+0.3849P] where P=(Fo^2^+2Fc^2^)/3'
_refine_ls_weighting_scheme calc
_refine_ls_wR_factor_gt 0.0624
_refine_ls_wR_factor_ref 0.0650
_reflns_number_gt 863
_reflns_number_total 1035
_reflns_threshold_expression >2sigma(I)
_cod_data_source_file ic201535x_si_001_06.cif
_cod_data_source_block 111tz195
_cod_database_code 4327771

loop_
_symmetry_equiv_pos_as_xyz
'x, y, z'
'-y, x-y, z'
'-x+y, -x, z'
'-x, -y, -z'
'y, -x+y, -z'
'x-y, x, -z'

loop_
_atom_site_label
_atom_site_type_symbol
_atom_site_fract_x
_atom_site_fract_y
_atom_site_fract_z
_atom_site_U_iso_or_equiv
_atom_site_adp_type
_atom_site_occupancy
_atom_site_symmetry_multiplicity
_atom_site_calc_flag
_atom_site_refinement_flags
_atom_site_disorder_group
Fe Fe 0.0000 0.0000 0.0000 0.01715(17) Uani 1 6 d S .
N1 N 0.38100(16) 0.20593(16) 0.30072(18) 0.0212(3) Uani 1 1 d . .
N2 N 0.31135(19) 0.05925(18) 0.3569(2) 0.0365(4) Uani 1 1 d . .
N3 N 0.19453(19) -0.02161(18) 0.2624(2) 0.0349(4) Uani 1 1 d . .
N4 N 0.18634(16) 0.07122(16) 0.14422(17) 0.0201(3) Uani 1 1 d . .
C1 C 0.51900(19) 0.3291(2) 0.3815(2) 0.0227(4) Uani 1 1 d . .
H1A H 0.5092 0.3122 0.5017 0.027 Uiso 1 1 calc R .
H1B H 0.5265 0.4302 0.3589 0.027 Uiso 1 1 calc R .
C2 C 0.6667 0.3333 0.3218(3) 0.0178(6) Uani 1 3 d S .
H2 H 0.6667 0.3333 0.1991 0.021 Uiso 1 3 calc SR .
C5 C 0.30388(19) 0.21119(19) 0.1717(2) 0.0218(4) Uani 1 1 d . .
H5 H 0.3290 0.3011 0.1089 0.026 Uiso 1 1 calc R .
B1 B 0.3333 0.6667 0.1133(5) 0.0397(14) Uani 0.864(16) 3 d SPDU 1
F1 F 0.3873(14) 0.5749(15) 0.042(4) 0.064(8) Uani 0.288(5) 1 d PDU 1
F2 F 0.4385(10) 0.8225(9) 0.081(2) 0.054(6) Uani 0.288(5) 1 d PDU 1
F3 F 0.317(4) 0.640(3) 0.2820(5) 0.074(5) Uani 0.288(5) 1 d PDU 1
F4 F 0.1898(10) 0.6288(13) 0.045(3) 0.027(3) Uani 0.288(5) 1 d PDU 1
B11 B 0.367(3) 0.706(3) 0.134(4) 0.039(6) Uani 0.045(5) 1 d PDU -2
F11 F 0.370(5) 0.570(4) 0.149(6) 0.067(9) Uani 0.045(5) 1 d PDU -2
F21 F 0.423(4) 0.793(5) 0.276(4) 0.041(9) Uani 0.045(5) 1 d PDU -2
F31 F 0.455(6) 0.790(5) 0.002(4) 0.052(8) Uani 0.045(5) 1 d PDU -2
F41 F 0.219(4) 0.676(4) 0.100(6) 0.026(6) Uani 0.045(5) 1 d PDU -2

loop_
_atom_site_aniso_label
_atom_site_aniso_U_11
_atom_site_aniso_U_22
_atom_site_aniso_U_33
_atom_site_aniso_U_23
_atom_site_aniso_U_13
_atom_site_aniso_U_12
Fe 0.0146(2) 0.0146(2) 0.0222(3) 0.000 0.000 0.00731(10)
N1 0.0168(7) 0.0182(7) 0.0281(8) 0.0000(6) -0.0012(6) 0.0084(6)
N2 0.0276(9) 0.0237(9) 0.0489(11) 0.0087(7) -0.0123(8) 0.0059(7)
N3 0.0276(9) 0.0215(8) 0.0498(11) 0.0068(7) -0.0129(8) 0.0078(7)
N4 0.0188(7) 0.0184(7) 0.0253(7) 0.0005(6) 0.0015(6) 0.0109(6)
C1 0.0192(9) 0.0213(9) 0.0279(9) -0.0058(7) -0.0026(7) 0.0104(7)
C2 0.0184(9) 0.0184(9) 0.0165(14) 0.000 0.000 0.0092(4)
C5 0.0175(9) 0.0193(9) 0.0283(9) 0.0029(7) 0.0002(7) 0.0089(7)
B1 0.049(2) 0.049(2) 0.021(2) 0.000 0.000 0.0245(11)
F1 0.065(8) 0.077(9) 0.061(12) 0.016(6) -0.005(6) 0.044(6)
F2 0.060(7) 0.046(6) 0.038(8) -0.004(5) -0.017(4) 0.012(4)
F3 0.085(7) 0.082(7) 0.0225(16) 0.005(6) -0.002(9) 0.017(5)
F4 0.028(5) 0.038(5) 0.014(6) 0.002(4) 0.014(4) 0.015(4)
B11 0.041(8) 0.048(8) 0.029(8) -0.005(7) 0.002(7) 0.023(6)
F11 0.068(11) 0.073(11) 0.070(12) 0.003(8) -0.002(8) 0.042(8)
F21 0.049(12) 0.037(13) 0.033(11) -0.007(8) -0.005(8) 0.018(9)
F31 0.053(10) 0.048(10) 0.041(10) -0.007(8) -0.001(7) 0.015(7)
F41 0.019(8) 0.035(9) 0.026(9) 0.000(7) 0.006(7) 0.014(6)

loop_
_atom_type_symbol
_atom_type_description
_atom_type_scat_dispersion_real
_atom_type_scat_dispersion_imag
_atom_type_scat_source
C C 0.0033 0.0016 'International Tables Vol C Tables 4.2.6.8 and 6.1.1.4'
H H 0.0000 0.0000 'International Tables Vol C Tables 4.2.6.8 and 6.1.1.4'
N N 0.0061 0.0033 'International Tables Vol C Tables 4.2.6.8 and 6.1.1.4'
B B 0.0013 0.0007 'International Tables Vol C Tables 4.2.6.8 and 6.1.1.4'
F F 0.0171 0.0103 'International Tables Vol C Tables 4.2.6.8 and 6.1.1.4'
Fe Fe 0.3463 0.8444 'International Tables Vol C Tables 4.2.6.8 and 6.1.1.4'

loop_
_geom_angle_atom_site_label_1
_geom_angle_atom_site_label_2
_geom_angle_atom_site_label_3
_geom_angle
_geom_angle_site_symmetry_1
_geom_angle_site_symmetry_3
N4 Fe N4 180.00(10) 4 .
N4 Fe N4 90.90(6) 4 2
N4 Fe N4 89.10(6) . 2
N4 Fe N4 89.10(6) 4 6
N4 Fe N4 90.90(6) . 6
N4 Fe N4 90.90(6) 2 6
N4 Fe N4 89.10(6) 4 5
N4 Fe N4 90.90(6) . 5
N4 Fe N4 180.00(9) 2 5
N4 Fe N4 89.10(6) 6 5
N4 Fe N4 90.90(6) 4 3
N4 Fe N4 89.10(6) . 3
N4 Fe N4 89.10(6) 2 3
N4 Fe N4 180.00(9) 6 3
N4 Fe N4 90.90(6) 5 3
C5 N1 N2 108.66(14) . .
C5 N1 C1 130.32(15) . .
N2 N1 C1 121.02(14) . .
N3 N2 N1 106.83(14) . .
N2 N3 N4 109.83(14) . .
C5 N4 N3 105.96(14) . .
C5 N4 Fe 130.61(12) . .
N3 N4 Fe 122.15(11) . .
N1 C1 C2 111.58(13) . .
N1 C1 H1A 109.3 . .
C2 C1 H1A 109.3 . .
N1 C1 H1B 109.3 . .
C2 C1 H1B 109.3 . .
H1A C1 H1B 108.0 . .
C1 C2 C1 110.39(12) 2_655 3_665
C1 C2 C1 110.39(12) 2_655 .
C1 C2 C1 110.39(12) 3_665 .
C1 C2 H2 108.5 2_655 .
C1 C2 H2 108.5 3_665 .
C1 C2 H2 108.5 . .
N4 C5 N1 108.72(15) . .
N4 C5 H5 125.6 . .
N1 C5 H5 125.6 . .
F3 B1 F3 16.4(14) 3_565 2_665
F3 B1 F3 16.4(14) 3_565 .
F3 B1 F3 16.4(14) 2_665 .
F3 B1 F2 96(2) 3_565 2_665
F3 B1 F2 110.3(6) 2_665 2_665
F3 B1 F2 96.3(14) . 2_665
F3 B1 F2 96.3(14) 3_565 .
F3 B1 F2 96(2) 2_665 .
F3 B1 F2 110.3(6) . .
F2 B1 F2 116.6(5) 2_665 .
F3 B1 F2 110.3(6) 3_565 3_565
F3 B1 F2 96.3(14) 2_665 3_565
F3 B1 F2 96(2) . 3_565
F2 B1 F2 116.6(5) 2_665 3_565
F2 B1 F2 116.6(5) . 3_565
F3 B1 F1 109.5(7) 3_565 3_565
F3 B1 F1 124(2) 2_665 3_565
F3 B1 F1 109(3) . 3_565
F2 B1 F1 14(2) 2_665 3_565
F2 B1 F1 114.1(10) . 3_565
F2 B1 F1 109.3(5) 3_565 3_565
F3 B1 F1 109(3) 3_565 2_665
F3 B1 F1 109.5(7) 2_665 2_665
F3 B1 F1 124(2) . 2_665
F2 B1 F1 109.3(5) 2_665 2_665
F2 B1 F1 14(2) . 2_665
F2 B1 F1 114.1(10) 3_565 2_665
F1 B1 F1 104.1(17) 3_565 2_665
F3 B1 F1 124(2) 3_565 .
F3 B1 F1 109(3) 2_665 .
F3 B1 F1 109.5(7) . .
F2 B1 F1 114.1(10) 2_665 .
F2 B1 F1 109.3(5) . .
F2 B1 F1 14(2) 3_565 .
F1 B1 F1 104.1(17) 3_565 .
F1 B1 F1 104.1(18) 2_665 .
F3 B1 F4 108(2) 3_565 .
F3 B1 F4 122.8(12) 2_665 .
F3 B1 F4 109.3(11) . .
F2 B1 F4 13.1(10) 2_665 .
F2 B1 F4 108.9(5) . .
F2 B1 F4 115.3(14) 3_565 .
F1 B1 F4 6.3(10) 3_565 .
F1 B1 F4 99.5(10) 2_665 .
F1 B1 F4 109.6(5) . .
F3 B1 F4 109.3(11) 3_565 3_565
F3 B1 F4 108(2) 2_665 3_565
F3 B1 F4 122.8(12) . 3_565
F2 B1 F4 115.3(14) 2_665 3_565
F2 B1 F4 13.1(10) . 3_565
F2 B1 F4 108.9(5) 3_565 3_565
F1 B1 F4 109.6(5) 3_565 3_565
F1 B1 F4 6.3(10) 2_665 3_565
F1 B1 F4 99.5(10) . 3_565
F4 B1 F4 105.3(11) . 3_565
F3 B1 F4 122.8(12) 3_565 2_665
F3 B1 F4 109.3(11) 2_665 2_665
F3 B1 F4 108(2) . 2_665
F2 B1 F4 108.9(5) 2_665 2_665
F2 B1 F4 115.3(14) . 2_665
F2 B1 F4 13.1(10) 3_565 2_665
F1 B1 F4 99.5(10) 3_565 2_665
F1 B1 F4 109.6(5) 2_665 2_665
F1 B1 F4 6.3(10) . 2_665
F4 B1 F4 105.3(12) . 2_665
F4 B1 F4 105.3(12) 3_565 2_665
F4 F1 F2 69(10) 2_665 3_565
F4 F1 B1 87(2) 2_665 .
F2 F1 B1 83.0(13) 3_565 .
F4 F2 F1 27(2) 3_565 2_665
F4 F2 B1 83.8(11) 3_565 .
F1 F2 B1 83.1(14) 2_665 .
F3 F3 F3 60.00(2) 2_665 3_565
F3 F3 B1 81.8(7) 2_665 .
F3 F3 B1 81.8(7) 3_565 .
F1 F4 F2 84(10) 3_565 2_665
F1 F4 B1 86(2) 3_565 .
F2 F4 B1 83.1(10) 2_665 .
F21 B11 F41 110.7(9) . .
F21 B11 F31 110.1(9) . .
F41 B11 F31 105(4) . .
F21 B11 F11 110.3(9) . .
F41 B11 F11 110.5(9) . .
F31 B11 F11 110.3(9) . .

loop_
_geom_bond_atom_site_label_1
_geom_bond_atom_site_label_2
_geom_bond_distance
_geom_bond_site_symmetry_2
Fe N4 2.0039(14) 4
Fe N4 2.0039(14) .
Fe N4 2.0039(14) 2
Fe N4 2.0039(14) 6
Fe N4 2.0039(14) 5
Fe N4 2.0039(14) 3
N1 C5 1.319(2) .
N1 N2 1.347(2) .
N1 C1 1.464(2) .
N2 N3 1.289(2) .
N3 N4 1.366(2) .
N4 C5 1.317(2) .
C1 C2 1.5304(19) .
C1 H1A 0.9900 .
C1 H1B 0.9900 .
C2 C1 1.5304(19) 2_655
C2 C1 1.5304(19) 3_665
C2 H2 1.0000 .
C5 H5 0.9500 .
B1 F3 1.394(5) 3_565
B1 F3 1.394(5) 2_665
B1 F3 1.394(5) .
B1 F2 1.397(5) 2_665
B1 F2 1.397(5) .
B1 F2 1.397(5) 3_565
B1 F1 1.398(5) 3_565
B1 F1 1.398(5) 2_665
B1 F1 1.398(5) .
B1 F4 1.399(5) .
B1 F4 1.399(5) 3_565
B1 F4 1.399(5) 2_665
F1 F4 0.15(2) 2_665
F1 F2 0.34(5) 3_565
F2 F4 0.32(3) 3_565
F2 F1 0.34(5) 2_665
F3 F3 0.40(3) 2_665
F3 F3 0.40(3) 3_565
F4 F1 0.15(2) 3_565
F4 F2 0.32(3) 2_665
B11 F21 1.379(19) .
B11 F41 1.38(2) .
B11 F31 1.38(2) .
B11 F11 1.380(19) .

loop_
_geom_torsion_atom_site_label_1
_geom_torsion_atom_site_label_2
_geom_torsion_atom_site_label_3
_geom_torsion_atom_site_label_4
_geom_torsion
_geom_torsion_site_symmetry_1
_geom_torsion_site_symmetry_4
C5 N1 N2 N3 0.1(2) . .
C1 N1 N2 N3 179.86(15) . .
N1 N2 N3 N4 -0.2(2) . .
N2 N3 N4 C5 0.3(2) . .
N2 N3 N4 Fe -168.06(13) . .
N4 Fe N4 C5 -61(100) 4 .
N4 Fe N4 C5 -65.58(18) 2 .
N4 Fe N4 C5 25.31(14) 6 .
N4 Fe N4 C5 114.42(18) 5 .
N4 Fe N4 C5 -154.69(14) 3 .
N4 Fe N4 N3 104(100) 4 .
N4 Fe N4 N3 99.61(11) 2 .
N4 Fe N4 N3 -169.50(14) 6 .
N4 Fe N4 N3 -80.39(11) 5 .
N4 Fe N4 N3 10.50(14) 3 .
C5 N1 C1 C2 -96.4(2) . .
N2 N1 C1 C2 83.9(2) . .
N1 C1 C2 C1 -68.8(3) . 2_655
N1 C1 C2 C1 168.86(14) . 3_665
N3 N4 C5 N1 -0.22(19) . .
Fe N4 C5 N1 166.77(11) . .
N2 N1 C5 N4 0.08(19) . .
C1 N1 C5 N4 -179.65(15) . .
F3 B1 F1 F4 81(23) 3_565 2_665
F3 B1 F1 F4 90(20) 2_665 2_665
F3 B1 F1 F4 73(21) . 2_665
F2 B1 F1 F4 -34(21) 2_665 2_665
F2 B1 F1 F4 -167(21) . 2_665
F2 B1 F1 F4 69(18) 3_565 2_665
F1 B1 F1 F4 -44(22) 3_565 2_665
F1 B1 F1 F4 -153(19) 2_665 2_665
F4 B1 F1 F4 -47(21) . 2_665
F4 B1 F1 F4 -157(22) 3_565 2_665
F3 B1 F1 F2 12(5) 3_565 3_565
F3 B1 F1 F2 21(3) 2_665 3_565
F3 B1 F1 F2 3(3) . 3_565
F2 B1 F1 F2 -103(4) 2_665 3_565
F2 B1 F1 F2 124(3) . 3_565
F1 B1 F1 F2 -114(5) 3_565 3_565
F1 B1 F1 F2 138(3) 2_665 3_565
F4 B1 F1 F2 -117(3) . 3_565
F4 B1 F1 F2 133(4) 3_565 3_565
F4 B1 F1 F2 -69(18) 2_665 3_565
F3 B1 F2 F4 173(3) 3_565 3_565
F3 B1 F2 F4 156(4) 2_665 3_565
F3 B1 F2 F4 164(6) . 3_565
F2 B1 F2 F4 -88(5) 2_665 3_565
F2 B1 F2 F4 56(4) 3_565 3_565
F1 B1 F2 F4 -73(3) 3_565 3_565
F1 B1 F2 F4 -27(2) 2_665 3_565
F1 B1 F2 F4 43(5) . 3_565
F4 B1 F2 F4 -76(5) . 3_565
F4 B1 F2 F4 42(4) 2_665 3_565
F3 B1 F2 F1 -161(3) 3_565 2_665
F3 B1 F2 F1 -177(3) 2_665 2_665
F3 B1 F2 F1 -169(5) . 2_665
F2 B1 F2 F1 -61(4) 2_665 2_665
F2 B1 F2 F1 83(3) 3_565 2_665
F1 B1 F2 F1 -46(3) 3_565 2_665
F1 B1 F2 F1 70(5) . 2_665
F4 B1 F2 F1 -50(5) . 2_665
F4 B1 F2 F1 27(2) 3_565 2_665
F4 B1 F2 F1 69(3) 2_665 2_665
F3 B1 F3 F3 -60.68(10) 3_565 2_665
F2 B1 F3 F3 -149(10) 2_665 2_665
F2 B1 F3 F3 -28(11) . 2_665
F2 B1 F3 F3 93(10) 3_565 2_665
F1 B1 F3 F3 -154(10) 3_565 2_665
F1 B1 F3 F3 -31(12) 2_665 2_665
F1 B1 F3 F3 92(11) . 2_665
F4 B1 F3 F3 -147(11) . 2_665
F4 B1 F3 F3 -24(12) 3_565 2_665
F4 B1 F3 F3 99(11) 2_665 2_665
F3 B1 F3 F3 60.68(14) 2_665 3_565
F2 B1 F3 F3 -89(10) 2_665 3_565
F2 B1 F3 F3 33(11) . 3_565
F2 B1 F3 F3 154(10) 3_565 3_565
F1 B1 F3 F3 -93(10) 3_565 3_565
F1 B1 F3 F3 30(12) 2_665 3_565
F1 B1 F3 F3 153(11) . 3_565
F4 B1 F3 F3 -87(11) . 3_565
F4 B1 F3 F3 37(12) 3_565 3_565
F4 B1 F3 F3 159(11) 2_665 3_565
F3 B1 F4 F1 -109(20) 3_565 3_565
F3 B1 F4 F1 -103(23) 2_665 3_565
F3 B1 F4 F1 -92(20) . 3_565
F2 B1 F4 F1 -84(18) 2_665 3_565
F2 B1 F4 F1 147(20) . 3_565
F2 B1 F4 F1 14(21) 3_565 3_565
F1 B1 F4 F1 137(22) 2_665 3_565
F1 B1 F4 F1 28(20) . 3_565
F4 B1 F4 F1 134(20) 3_565 3_565
F4 B1 F4 F1 23(22) 2_665 3_565
F3 B1 F4 F2 -25(4) 3_565 2_665
F3 B1 F4 F2 -18(6) 2_665 2_665
F3 B1 F4 F2 -8(4) . 2_665
F2 B1 F4 F2 -128(3) . 2_665
F2 B1 F4 F2 99(4) 3_565 2_665
F1 B1 F4 F2 84(18) 3_565 2_665
F1 B1 F4 F2 -139(5) 2_665 2_665
F1 B1 F4 F2 112(3) . 2_665
F4 B1 F4 F2 -141(3) 3_565 2_665
F4 B1 F4 F2 108(5) 2_665 2_665
